data_4343897
loop_
_publ_author_name
'Eisenhart, Reed J.'
'Rudd, P. Alex'
'Planas, Nora'
'Boyce, David W.'
'Carlson, Rebecca K.'
'Tolman, William B.'
'Bill, Eckhard'
'Gagliardi, Laura'
'Lu, Connie C.'

_publ_section_title
;
 Pushing the Limits of Delta Bonding in Metal-Chromium Complexes with
 Redox Changes and Metal Swapping.
;
_journal_issue 15
_journal_name_full 'Inorganic chemistry'
_journal_page_first 7579
_journal_page_last 7592
_journal_paper_doi 10.1021/acs.inorgchem.5b01163
_journal_volume 54
_journal_year 2015
_chemical_formula_moiety 'C39 H60 Cr2 K N4 P3, C4 H8 O'
_chemical_formula_sum 'C43 H68 Cr2 K N4 O P3'
_chemical_formula_weight 893.02
_chemical_name_common 13091
_chemical_name_systematic
; 
 ? 
;
_space_group_IT_number 9
_symmetry_cell_setting monoclinic
_symmetry_space_group_name_Hall 'C -2yc'
_symmetry_space_group_name_H-M 'C 1 c 1'
_atom_sites_solution_hydrogens geom
_atom_sites_solution_primary direct
_atom_sites_solution_secondary difmap
_audit_creation_method SHELXL-97
_cell_angle_alpha 90.00
_cell_angle_beta 93.906(2)
_cell_angle_gamma 90.00
_cell_formula_units_Z 4
_cell_length_a 12.9903(19)
_cell_length_b 27.035(4)
_cell_length_c 14.055(2)
_cell_measurement_reflns_used 26232
_cell_measurement_temperature 173(2)
_cell_measurement_theta_max 24.658
_cell_measurement_theta_min 2.1945
_cell_volume 4924.5(12)
_computing_structure_refinement 'SHELXL-97 (Sheldrick, 2008)'
_computing_structure_solution 'SHELXS-97 (Sheldrick, 2008)'
_diffrn_ambient_temperature 173(2)
_diffrn_measured_fraction_theta_full 0.995
_diffrn_measured_fraction_theta_max 0.995
_diffrn_radiation_monochromator graphite
_diffrn_radiation_source 'normal-focus sealed tube'
_diffrn_radiation_type MoK\a
_diffrn_radiation_wavelength 0.71073
_diffrn_reflns_av_R_equivalents 0.0495
_diffrn_reflns_av_sigmaI/netI 0.0733
_diffrn_reflns_limit_h_max 16
_diffrn_reflns_limit_h_min -16
_diffrn_reflns_limit_k_max 35
_diffrn_reflns_limit_k_min -35
_diffrn_reflns_limit_l_max 18
_diffrn_reflns_limit_l_min -18
_diffrn_reflns_number 25827
_diffrn_reflns_theta_full 27.60
_diffrn_reflns_theta_max 27.60
_diffrn_reflns_theta_min 1.51
_exptl_absorpt_coefficient_mu 0.657
_exptl_absorpt_correction_T_max 0.9838
_exptl_absorpt_correction_T_min 0.8099
_exptl_absorpt_correction_type multi-scan
_exptl_absorpt_process_details 'SADABS, R. Blessing 1995'
_exptl_crystal_colour brown
_exptl_crystal_density_diffrn 1.204
_exptl_crystal_density_method 'not measured'
_exptl_crystal_description plate
_exptl_crystal_F_000 1896
_exptl_crystal_size_max 0.34
_exptl_crystal_size_mid 0.14
_exptl_crystal_size_min 0.03
_refine_diff_density_max 0.390
_refine_diff_density_min -0.369
_refine_diff_density_rms 0.057
_refine_ls_abs_structure_details 'Flack H D (1983), Acta Cryst. A39, 876-881'
_refine_ls_abs_structure_Flack 0.023(14)
_refine_ls_extinction_method none
_refine_ls_goodness_of_fit_ref 0.962
_refine_ls_hydrogen_treatment constr
_refine_ls_matrix_type full
_refine_ls_number_parameters 487
_refine_ls_number_reflns 11248
_refine_ls_number_restraints 2
_refine_ls_restrained_S_all 0.962
_refine_ls_R_factor_all 0.0528
_refine_ls_R_factor_gt 0.0422
_refine_ls_shift/su_max 0.000
_refine_ls_shift/su_mean 0.000
_refine_ls_structure_factor_coef Fsqd
_refine_ls_weighting_details 'calc w=1/[\s^2^(Fo^2^)+(0.0404P)^2^+0.0000P] where P=(Fo^2^+2Fc^2^)/3'
_refine_ls_weighting_scheme calc
_refine_ls_wR_factor_gt 0.0873
_refine_ls_wR_factor_ref 0.0930
_reflns_number_gt 9412
_reflns_number_total 11248
_reflns_threshold_expression >2sigma(I)
_cod_data_source_file ic5b01163_si_002.cif
_cod_data_source_block 13091c_ComplexK[2red]
_cod_depositor_comments
;
The following automatic conversions were performed:

'_symmetry_cell_setting' value 'Monoclinic' changed to 'monoclinic'
according to
/usr/data/users/saulius/crontab/automatic-downloads/rss-feeds/ACS/lib/dictionaries/cif_core.dic
dictionary named 'cif_core.dic' version 2.4.2 from 2011-04-26.

Automatic conversion script
Id: cif_fix_values 3271 2015-04-21 07:52:19Z andrius 

 Adding full bibliography for 4343895--4343899.cif.
;
_cod_original_cell_volume 4924.6(12)
_cod_original_sg_symbol_H-M Cc
_cod_database_code 4343897
_shelxl_version_number 2013-2

loop_
_symmetry_equiv_pos_as_xyz
'x, y, z'
'x, -y, z+1/2'
'x+1/2, y+1/2, z'
'x+1/2, -y+1/2, z+1/2'

loop_
_atom_site_label
_atom_site_type_symbol
_atom_site_fract_x
_atom_site_fract_y
_atom_site_fract_z
_atom_site_U_iso_or_equiv
_atom_site_adp_type
_atom_site_occupancy
_atom_site_symmetry_multiplicity
_atom_site_calc_flag
_atom_site_refinement_flags
K1 K -0.14034(6) -0.01939(3) 0.01114(5) 0.03510(18) Uani 1 1 d .
Cr1 Cr -0.05724(3) 0.106924(16) 0.24940(3) 0.01890(10) Uani 1 1 d .
Cr2 Cr 0.05325(3) 0.143463(16) 0.25205(3) 0.02000(11) Uani 1 1 d .
P1 P 0.09234(6) 0.12482(3) 0.09309(6) 0.02242(17) Uani 1 1 d .
P2 P 0.14154(6) 0.10009(3) 0.38103(6) 0.02266(17) Uani 1 1 d .
P3 P -0.03559(6) 0.21843(3) 0.28355(6) 0.02475(18) Uani 1 1 d .
N1 N -0.21600(17) 0.05454(9) 0.24516(16) 0.0194(5) Uani 1 1 d .
N2 N -0.09560(18) 0.08573(10) 0.10780(17) 0.0219(5) Uani 1 1 d .
N3 N -0.02482(17) 0.04342(9) 0.33340(17) 0.0210(5) Uani 1 1 d .
N4 N -0.17058(19) 0.14703(9) 0.31238(18) 0.0242(6) Uani 1 1 d .
C1 C -0.2655(2) 0.06728(11) 0.1533(2) 0.0223(6) Uani 1 1 d .
C2 C -0.3712(2) 0.06588(12) 0.1353(2) 0.0274(7) Uani 1 1 d .
H2A H -0.4137 0.0578 0.1854 0.033 Uiso 1 1 calc R
C3 C -0.4164(2) 0.07615(13) 0.0450(2) 0.0324(8) Uani 1 1 d .
H3A H -0.4893 0.0759 0.0333 0.039 Uiso 1 1 calc R
C4 C -0.3529(2) 0.08684(12) -0.0276(2) 0.0295(7) Uani 1 1 d .
H4A H -0.3825 0.0923 -0.0904 0.035 Uiso 1 1 calc R
C5 C -0.2470(2) 0.08971(12) -0.0099(2) 0.0262(7) Uani 1 1 d .
H5A H -0.2054 0.0971 -0.0610 0.031 Uiso 1 1 calc R
C6 C -0.1991(2) 0.08192(11) 0.0822(2) 0.0208(6) Uani 1 1 d .
C7 C -0.0325(2) 0.10501(12) 0.0341(2) 0.0242(7) Uani 1 1 d .
H7A H -0.0675 0.1334 0.0013 0.029 Uiso 1 1 calc R
H7B H -0.0213 0.0791 -0.0138 0.029 Uiso 1 1 calc R
C8 C 0.1754(2) 0.07107(12) 0.0665(2) 0.0253(7) Uani 1 1 d .
H8A H 0.1663 0.0641 -0.0034 0.030 Uiso 1 1 calc R
C9 C 0.1405(3) 0.02595(11) 0.1196(2) 0.0293(7) Uani 1 1 d .
H9A H 0.1841 -0.0024 0.1057 0.044 Uiso 1 1 calc R
H9B H 0.0685 0.0185 0.0992 0.044 Uiso 1 1 calc R
H9C H 0.1462 0.0326 0.1884 0.044 Uiso 1 1 calc R
C10 C 0.2908(2) 0.08112(14) 0.0922(2) 0.0347(8) Uani 1 1 d .
H10A H 0.3312 0.0519 0.0770 0.052 Uiso 1 1 calc R
H10B H 0.3014 0.0884 0.1605 0.052 Uiso 1 1 calc R
H10C H 0.3132 0.1095 0.0554 0.052 Uiso 1 1 calc R
C11 C 0.1322(2) 0.17438(12) 0.0110(2) 0.0291(7) Uani 1 1 d .
H11A H 0.0709 0.1966 0.0006 0.035 Uiso 1 1 calc R
C12 C 0.1580(3) 0.15757(13) -0.0873(2) 0.0371(8) Uani 1 1 d .
H12A H 0.1779 0.1862 -0.1245 0.056 Uiso 1 1 calc R
H12B H 0.0975 0.1416 -0.1195 0.056 Uiso 1 1 calc R
H12C H 0.2154 0.1340 -0.0814 0.056 Uiso 1 1 calc R
C13 C 0.2178(3) 0.20667(13) 0.0576(3) 0.0390(9) Uani 1 1 d .
H13A H 0.2366 0.2322 0.0125 0.059 Uiso 1 1 calc R
H13B H 0.2782 0.1862 0.0754 0.059 Uiso 1 1 calc R
H13C H 0.1934 0.2224 0.1148 0.059 Uiso 1 1 calc R
C14 C -0.1723(2) 0.00558(11) 0.2504(2) 0.0202(6) Uani 1 1 d .
C15 C -0.2222(2) -0.03560(12) 0.2115(2) 0.0254(7) Uani 1 1 d .
H15A H -0.2892 -0.0317 0.1809 0.030 Uiso 1 1 calc R
C16 C -0.1785(3) -0.08231(12) 0.2153(2) 0.0291(7) Uani 1 1 d .
H16A H -0.2140 -0.1101 0.1877 0.035 Uiso 1 1 calc R
C17 C -0.0806(3) -0.08716(12) 0.2610(2) 0.0298(7) Uani 1 1 d .
H17A H -0.0492 -0.1189 0.2656 0.036 Uiso 1 1 calc R
C18 C -0.0280(2) -0.04660(11) 0.2999(2) 0.0247(7) Uani 1 1 d .
H18A H 0.0390 -0.0514 0.3298 0.030 Uiso 1 1 calc R
C19 C -0.0700(2) 0.00134(10) 0.29687(19) 0.0190(6) Uani 1 1 d .
C20 C 0.0802(2) 0.03817(11) 0.3756(2) 0.0231(6) Uani 1 1 d .
H20A H 0.1198 0.0156 0.3365 0.028 Uiso 1 1 calc R
H20B H 0.0791 0.0241 0.4406 0.028 Uiso 1 1 calc R
C21 C 0.1283(3) 0.11705(12) 0.5080(2) 0.0293(7) Uani 1 1 d .
H21A H 0.1543 0.0888 0.5487 0.035 Uiso 1 1 calc R
C22 C 0.1899(3) 0.16292(13) 0.5386(3) 0.0392(8) Uani 1 1 d .
H22A H 0.1801 0.1701 0.6058 0.059 Uiso 1 1 calc R
H22B H 0.1659 0.1911 0.4993 0.059 Uiso 1 1 calc R
H22C H 0.2632 0.1571 0.5306 0.059 Uiso 1 1 calc R
C23 C 0.0136(3) 0.12456(15) 0.5241(3) 0.0403(9) Uani 1 1 d .
H23A H 0.0062 0.1334 0.5909 0.060 Uiso 1 1 calc R
H23B H -0.0242 0.0939 0.5090 0.060 Uiso 1 1 calc R
H23C H -0.0143 0.1512 0.4826 0.060 Uiso 1 1 calc R
C24 C 0.2804(2) 0.08306(13) 0.3768(2) 0.0312(7) Uani 1 1 d .
H24A H 0.2838 0.0610 0.3200 0.037 Uiso 1 1 calc R
C25 C 0.3254(3) 0.05321(14) 0.4609(2) 0.0371(8) Uani 1 1 d .
H25A H 0.3982 0.0461 0.4523 0.056 Uiso 1 1 calc R
H25B H 0.2873 0.0221 0.4650 0.056 Uiso 1 1 calc R
H25C H 0.3199 0.0722 0.5198 0.056 Uiso 1 1 calc R
C26 C 0.3480(3) 0.12749(15) 0.3573(3) 0.0456(10) Uani 1 1 d .
H26A H 0.4199 0.1168 0.3558 0.068 Uiso 1 1 calc R
H26B H 0.3425 0.1521 0.4079 0.068 Uiso 1 1 calc R
H26C H 0.3250 0.1421 0.2957 0.068 Uiso 1 1 calc R
C27 C -0.2637(2) 0.07133(11) 0.3290(2) 0.0220(6) Uani 1 1 d .
C28 C -0.3267(2) 0.04057(12) 0.3783(2) 0.0251(7) Uani 1 1 d .
H28A H -0.3396 0.0078 0.3564 0.030 Uiso 1 1 calc R
C29 C -0.3717(2) 0.05743(13) 0.4603(2) 0.0313(8) Uani 1 1 d .
H29A H -0.4136 0.0362 0.4951 0.038 Uiso 1 1 calc R
C30 C -0.3539(2) 0.10544(13) 0.4889(2) 0.0321(8) Uani 1 1 d .
H30A H -0.3862 0.1176 0.5429 0.038 Uiso 1 1 calc R
C31 C -0.2901(2) 0.13653(13) 0.4413(2) 0.0313(7) Uani 1 1 d .
H31A H -0.2797 0.1695 0.4636 0.038 Uiso 1 1 calc R
C32 C -0.2399(2) 0.12059(12) 0.3603(2) 0.0244(7) Uani 1 1 d .
C33 C -0.1487(2) 0.19664(11) 0.3449(2) 0.0267(7) Uani 1 1 d .
H33A H -0.1334 0.1970 0.4148 0.032 Uiso 1 1 calc R
H33B H -0.2088 0.2184 0.3292 0.032 Uiso 1 1 calc R
C34 C 0.0235(3) 0.26422(12) 0.3700(3) 0.0325(7) Uani 1 1 d .
H34A H 0.0284 0.2469 0.4330 0.039 Uiso 1 1 calc R
C35 C -0.0397(3) 0.31030(14) 0.3849(3) 0.0423(9) Uani 1 1 d .
H35A H -0.0022 0.3319 0.4312 0.063 Uiso 1 1 calc R
H35B H -0.1060 0.3009 0.4090 0.063 Uiso 1 1 calc R
H35C H -0.0518 0.3278 0.3241 0.063 Uiso 1 1 calc R
C36 C 0.1364(3) 0.27683(14) 0.3493(3) 0.0470(10) Uani 1 1 d .
H36A H 0.1645 0.3010 0.3962 0.070 Uiso 1 1 calc R
H36B H 0.1378 0.2908 0.2851 0.070 Uiso 1 1 calc R
H36C H 0.1783 0.2467 0.3536 0.070 Uiso 1 1 calc R
C37 C -0.0984(3) 0.25621(12) 0.1855(2) 0.0317(7) Uani 1 1 d .
H37A H -0.1445 0.2809 0.2141 0.038 Uiso 1 1 calc R
C38 C -0.1653(3) 0.22246(14) 0.1187(3) 0.0439(9) Uani 1 1 d .
H38A H -0.1986 0.2422 0.0668 0.066 Uiso 1 1 calc R
H38B H -0.2183 0.2066 0.1547 0.066 Uiso 1 1 calc R
H38C H -0.1219 0.1970 0.0920 0.066 Uiso 1 1 calc R
C39 C -0.0206(3) 0.28427(13) 0.1291(3) 0.0418(9) Uani 1 1 d .
H39A H -0.0574 0.3035 0.0784 0.063 Uiso 1 1 calc R
H39B H 0.0257 0.2607 0.1007 0.063 Uiso 1 1 calc R
H39C H 0.0198 0.3066 0.1719 0.063 Uiso 1 1 calc R
C40 C -0.1875(3) 0.40676(15) 0.2372(3) 0.0432(9) Uani 1 1 d .
H40A H -0.2120 0.3747 0.2613 0.052 Uiso 1 1 calc R
H40B H -0.2443 0.4222 0.1972 0.052 Uiso 1 1 calc R
C41 C -0.1534(3) 0.44029(14) 0.3192(3) 0.0410(9) Uani 1 1 d .
H41A H -0.2112 0.4608 0.3392 0.049 Uiso 1 1 calc R
H41B H -0.1238 0.4212 0.3746 0.049 Uiso 1 1 calc R
C42 C -0.0726(3) 0.47140(15) 0.2760(3) 0.0529(11) Uani 1 1 d .
H42A H -0.1039 0.5009 0.2441 0.063 Uiso 1 1 calc R
H42B H -0.0193 0.4823 0.3253 0.063 Uiso 1 1 calc R
C43 C -0.0274(3) 0.43772(18) 0.2054(3) 0.0581(12) Uani 1 1 d .
H43A H -0.0134 0.4562 0.1469 0.070 Uiso 1 1 calc R
H43B H 0.0383 0.4234 0.2328 0.070 Uiso 1 1 calc R
O1 O -0.1008(2) 0.39951(11) 0.18366(19) 0.0562(8) Uani 1 1 d .

loop_
_atom_site_aniso_label
_atom_site_aniso_U_11
_atom_site_aniso_U_22
_atom_site_aniso_U_33
_atom_site_aniso_U_23
_atom_site_aniso_U_13
_atom_site_aniso_U_12
K1 0.0338(4) 0.0420(4) 0.0295(4) -0.0053(3) 0.0023(3) 0.0021(3)
Cr1 0.0176(2) 0.0216(2) 0.0174(2) -0.00004(19) 0.00033(17) 0.00034(19)
Cr2 0.0188(2) 0.0208(2) 0.0202(2) -0.0005(2) -0.00005(18) 0.0001(2)
P1 0.0194(4) 0.0262(4) 0.0219(4) 0.0005(3) 0.0029(3) -0.0008(3)
P2 0.0198(4) 0.0268(4) 0.0207(4) -0.0007(3) -0.0030(3) -0.0014(3)
P3 0.0249(4) 0.0212(4) 0.0280(4) -0.0007(3) 0.0005(3) 0.0001(3)
N1 0.0168(11) 0.0253(13) 0.0158(12) 0.0000(10) -0.0015(9) -0.0004(10)
N2 0.0172(12) 0.0330(14) 0.0154(12) 0.0004(11) 0.0004(9) -0.0039(11)
N3 0.0179(12) 0.0228(13) 0.0217(13) -0.0003(10) -0.0029(10) -0.0011(10)
N4 0.0240(13) 0.0210(13) 0.0276(14) 0.0012(11) 0.0026(11) -0.0002(10)
C1 0.0196(14) 0.0272(16) 0.0196(15) -0.0005(12) -0.0020(12) 0.0011(12)
C2 0.0189(15) 0.0334(18) 0.0298(18) 0.0031(14) 0.0006(13) -0.0009(13)
C3 0.0173(15) 0.046(2) 0.0326(19) 0.0009(16) -0.0068(13) 0.0012(14)
C4 0.0264(16) 0.0382(19) 0.0229(17) 0.0033(14) -0.0059(13) 0.0024(14)
C5 0.0215(15) 0.0355(18) 0.0212(16) 0.0021(14) -0.0006(12) 0.0034(14)
C6 0.0197(14) 0.0217(15) 0.0205(16) 0.0000(12) -0.0015(11) 0.0005(12)
C7 0.0227(15) 0.0304(17) 0.0191(16) 0.0013(13) -0.0012(12) 0.0000(13)
C8 0.0230(15) 0.0334(18) 0.0199(15) -0.0037(13) 0.0043(12) -0.0013(13)
C9 0.0327(17) 0.0294(17) 0.0252(17) -0.0014(14) -0.0014(14) 0.0044(14)
C10 0.0249(17) 0.046(2) 0.033(2) -0.0012(16) 0.0003(14) 0.0052(15)
C11 0.0244(16) 0.0347(18) 0.0287(17) 0.0025(14) 0.0065(13) -0.0012(14)
C12 0.040(2) 0.040(2) 0.032(2) 0.0014(16) 0.0088(16) -0.0033(16)
C13 0.0380(19) 0.034(2) 0.046(2) 0.0023(17) 0.0089(17) -0.0104(16)
C14 0.0213(14) 0.0205(15) 0.0187(15) 0.0012(12) 0.0011(11) 0.0000(12)
C15 0.0254(16) 0.0294(17) 0.0209(16) -0.0010(13) -0.0020(12) -0.0067(13)
C16 0.0359(17) 0.0256(17) 0.0252(17) -0.0047(13) -0.0024(14) -0.0052(14)
C17 0.0385(19) 0.0259(17) 0.0249(17) -0.0012(14) 0.0006(14) 0.0012(14)
C18 0.0281(16) 0.0251(16) 0.0207(16) 0.0013(13) 0.0009(12) 0.0002(13)
C19 0.0205(14) 0.0230(15) 0.0137(14) 0.0016(11) 0.0038(11) -0.0028(12)
C20 0.0204(14) 0.0269(16) 0.0213(15) 0.0013(13) -0.0029(12) 0.0044(12)
C21 0.0398(19) 0.0256(17) 0.0214(16) -0.0009(13) -0.0061(14) -0.0022(14)
C22 0.041(2) 0.036(2) 0.039(2) -0.0087(16) -0.0080(16) -0.0012(16)
C23 0.043(2) 0.045(2) 0.033(2) -0.0032(17) 0.0066(16) -0.0057(17)
C24 0.0218(16) 0.044(2) 0.0269(18) -0.0005(15) -0.0011(13) -0.0022(14)
C25 0.0251(17) 0.052(2) 0.0331(19) 0.0011(17) -0.0054(14) 0.0072(16)
C26 0.0292(19) 0.053(2) 0.055(3) 0.000(2) 0.0019(17) -0.0135(17)
C27 0.0154(13) 0.0334(17) 0.0171(15) 0.0005(13) 0.0000(11) 0.0021(12)
C28 0.0191(15) 0.0311(17) 0.0245(16) -0.0015(13) -0.0018(12) -0.0006(13)
C29 0.0207(16) 0.046(2) 0.0272(18) 0.0072(15) 0.0025(13) -0.0036(14)
C30 0.0290(17) 0.045(2) 0.0232(17) -0.0049(15) 0.0054(13) 0.0060(15)
C31 0.0270(17) 0.0363(19) 0.0306(19) -0.0012(15) 0.0029(14) 0.0003(14)
C32 0.0219(15) 0.0277(17) 0.0236(16) 0.0000(13) 0.0005(12) 0.0009(13)
C33 0.0255(16) 0.0270(17) 0.0276(17) -0.0057(14) 0.0020(13) 0.0010(13)
C34 0.0325(17) 0.0286(17) 0.0361(19) -0.0045(15) -0.0005(14) -0.0048(15)
C35 0.044(2) 0.036(2) 0.047(2) -0.0087(17) 0.0040(18) -0.0007(17)
C36 0.035(2) 0.043(2) 0.062(3) -0.005(2) -0.0022(18) -0.0101(18)
C37 0.0354(18) 0.0277(18) 0.0321(18) 0.0032(14) 0.0040(14) 0.0086(15)
C38 0.049(2) 0.040(2) 0.042(2) -0.0004(18) -0.0077(18) 0.0137(18)
C39 0.050(2) 0.035(2) 0.041(2) 0.0045(17) 0.0068(18) 0.0063(18)
C40 0.046(2) 0.045(2) 0.037(2) 0.0042(18) -0.0055(17) -0.0035(18)
C41 0.040(2) 0.045(2) 0.038(2) -0.0132(17) 0.0029(16) -0.0016(17)
C42 0.043(2) 0.052(2) 0.063(3) -0.010(2) 0.004(2) -0.010(2)
C43 0.045(2) 0.081(3) 0.048(3) 0.005(2) 0.005(2) -0.006(2)
O1 0.074(2) 0.0567(18) 0.0394(16) -0.0065(13) 0.0157(15) -0.0011(16)

loop_
_atom_type_symbol
_atom_type_description
_atom_type_scat_dispersion_real
_atom_type_scat_dispersion_imag
_atom_type_scat_source
C C 0.0033 0.0016 'International Tables Vol C Tables 4.2.6.8 and 6.1.1.4'
H H 0.0000 0.0000 'International Tables Vol C Tables 4.2.6.8 and 6.1.1.4'
O O 0.0106 0.0060 'International Tables Vol C Tables 4.2.6.8 and 6.1.1.4'
P P 0.1023 0.0942 'International Tables Vol C Tables 4.2.6.8 and 6.1.1.4'
K K 0.2009 0.2494 'International Tables Vol C Tables 4.2.6.8 and 6.1.1.4'
Cr Cr 0.3209 0.6236 'International Tables Vol C Tables 4.2.6.8 and 6.1.1.4'
N N 0.0061 0.0033 'International Tables Vol C Tables 4.2.6.8 and 6.1.1.4'

loop_
_geom_angle_atom_site_label_1
_geom_angle_atom_site_label_2
_geom_angle_atom_site_label_3
_geom_angle
_geom_angle_site_symmetry_1
_geom_angle_site_symmetry_3
C28 K1 C6 99.57(8) 2_554 .
C28 K1 N3 82.64(7) 2_554 2_554
C6 K1 N3 127.40(7) . 2_554
C28 K1 C15 103.00(8) 2_554 .
C6 K1 C15 73.71(8) . .
N3 K1 C15 157.48(8) 2_554 .
C28 K1 N2 123.36(8) 2_554 .
C6 K1 N2 25.34(7) . .
N3 K1 N2 116.78(6) 2_554 .
C15 K1 N2 78.65(7) . .
C28 K1 C29 25.82(8) 2_554 2_554
C6 K1 C29 96.30(8) . 2_554
N3 K1 C29 104.66(7) 2_554 2_554
C15 K1 C29 77.51(8) . 2_554
N2 K1 C29 121.43(8) . 2_554
C28 K1 C19 73.64(8) 2_554 2_554
C6 K1 C19 105.26(8) . 2_554
N3 K1 C19 24.76(6) 2_554 2_554
C15 K1 C19 176.36(8) . 2_554
N2 K1 C19 101.95(7) . 2_554
C29 K1 C19 99.22(8) 2_554 2_554
C28 K1 C27 25.21(7) 2_554 2_554
C6 K1 C27 121.92(8) . 2_554
N3 K1 C27 60.60(7) 2_554 2_554
C15 K1 C27 118.21(8) . 2_554
N2 K1 C27 142.00(7) . 2_554
C29 K1 C27 44.06(7) 2_554 2_554
C19 K1 C27 59.20(7) 2_554 2_554
C28 K1 C5 78.30(8) 2_554 .
C6 K1 C5 25.60(7) . .
N3 K1 C5 110.22(7) 2_554 .
C15 K1 C5 92.30(8) . .
N2 K1 C5 45.29(7) . .
C29 K1 C5 83.34(8) 2_554 .
C19 K1 C5 85.68(8) 2_554 .
C27 K1 C5 97.80(8) 2_554 .
C28 K1 C16 105.73(8) 2_554 .
C6 K1 C16 96.87(8) . .
N3 K1 C16 133.48(7) 2_554 .
C15 K1 C16 24.02(8) . .
N2 K1 C16 96.84(7) . .
C29 K1 C16 80.78(8) 2_554 .
C19 K1 C16 157.69(8) 2_554 .
C27 K1 C16 110.90(8) 2_554 .
C5 K1 C16 116.30(8) . .
C28 K1 C23 108.22(9) 2_554 2_554
C6 K1 C23 151.58(9) . 2_554
N3 K1 C23 63.76(7) 2_554 2_554
C15 K1 C23 93.92(9) . 2_554
N2 K1 C23 128.32(8) . 2_554
C29 K1 C23 106.05(9) 2_554 2_554
C19 K1 C23 88.51(8) 2_554 2_554
C27 K1 C23 86.50(8) 2_554 2_554
C5 K1 C23 169.68(8) . 2_554
C16 K1 C23 70.30(8) . 2_554
C28 K1 C14 119.50(8) 2_554 .
C6 K1 C14 57.14(7) . .
N3 K1 C14 157.48(7) 2_554 .
C15 K1 C14 23.34(7) . .
N2 K1 C14 56.33(6) . .
C29 K1 C14 96.08(8) 2_554 .
C19 K1 C14 158.00(7) 2_554 .
C27 K1 C14 139.53(7) 2_554 .
C5 K1 C14 80.48(7) . .
C16 K1 C14 41.27(7) . .
C23 K1 C14 102.36(8) 2_554 .
Cr2 Cr1 N4 107.60(7) . .
Cr2 Cr1 N2 108.51(7) . .
N4 Cr1 N2 114.70(10) . .
Cr2 Cr1 N3 108.48(7) . .
N4 Cr1 N3 107.88(10) . .
N2 Cr1 N3 109.51(10) . .
Cr1 Cr2 P1 95.06(3) . .
Cr1 Cr2 P2 95.18(3) . .
P1 Cr2 P2 119.16(3) . .
Cr1 Cr2 P3 94.44(3) . .
P1 Cr2 P3 119.38(3) . .
P2 Cr2 P3 119.31(3) . .
C7 P1 C8 100.76(14) . .
C7 P1 C11 101.72(14) . .
C8 P1 C11 104.33(14) . .
C7 P1 Cr2 104.21(10) . .
C8 P1 Cr2 121.13(10) . .
C11 P1 Cr2 120.99(11) . .
C20 P2 C21 101.20(14) . .
C20 P2 C24 100.94(15) . .
C21 P2 C24 104.10(15) . .
C20 P2 Cr2 103.27(10) . .
C21 P2 Cr2 122.43(11) . .
C24 P2 Cr2 120.84(11) . .
C33 P3 C37 101.43(15) . .
C33 P3 C34 102.29(15) . .
C37 P3 C34 105.00(15) . .
C33 P3 Cr2 103.03(10) . .
C37 P3 Cr2 121.45(11) . .
C34 P3 Cr2 120.14(11) . .
C14 N1 C27 116.0(2) . .
C14 N1 C1 114.5(2) . .
C27 N1 C1 117.7(2) . .
C6 N2 C7 115.3(2) . .
C6 N2 Cr1 115.77(18) . .
C7 N2 Cr1 117.82(18) . .
C6 N2 K1 70.98(16) . .
C7 N2 K1 96.37(17) . .
Cr1 N2 K1 132.27(11) . .
C19 N3 C20 116.0(2) . .
C19 N3 Cr1 113.82(18) . .
C20 N3 Cr1 116.93(18) . .
C19 N3 K1 84.74(15) . 2
C20 N3 K1 98.27(16) . 2
Cr1 N3 K1 122.52(9) . 2
C32 N4 C33 117.1(2) . .
C32 N4 Cr1 116.66(19) . .
C33 N4 Cr1 119.47(18) . .
C2 C1 C6 121.5(3) . .
C2 C1 N1 122.4(3) . .
C6 C1 N1 116.2(2) . .
C1 C2 C3 121.1(3) . .
C1 C2 H2A 119.4 . .
C3 C2 H2A 119.4 . .
C4 C3 C2 118.5(3) . .
C4 C3 H3A 120.7 . .
C2 C3 H3A 120.7 . .
C5 C4 C3 120.9(3) . .
C5 C4 H4A 119.5 . .
C3 C4 H4A 119.5 . .
C4 C5 C6 121.8(3) . .
C4 C5 K1 112.1(2) . .
C6 C5 K1 67.95(17) . .
C4 C5 H5A 119.1 . .
C6 C5 H5A 119.1 . .
K1 C5 H5A 89.9 . .
N2 C6 C5 126.3(3) . .
N2 C6 C1 117.8(3) . .
C5 C6 C1 115.8(3) . .
N2 C6 K1 83.68(17) . .
C5 C6 K1 86.45(18) . .
C1 C6 K1 99.14(18) . .
N2 C7 P1 107.64(19) . .
N2 C7 H7A 110.2 . .
P1 C7 H7A 110.2 . .
N2 C7 H7B 110.2 . .
P1 C7 H7B 110.2 . .
H7A C7 H7B 108.5 . .
C9 C8 C10 110.2(3) . .
C9 C8 P1 109.4(2) . .
C10 C8 P1 112.5(2) . .
C9 C8 H8A 108.2 . .
C10 C8 H8A 108.2 . .
P1 C8 H8A 108.2 . .
C8 C9 H9A 109.5 . .
C8 C9 H9B 109.5 . .
H9A C9 H9B 109.5 . .
C8 C9 H9C 109.5 . .
H9A C9 H9C 109.5 . .
H9B C9 H9C 109.5 . .
C8 C10 H10A 109.5 . .
C8 C10 H10B 109.5 . .
H10A C10 H10B 109.5 . .
C8 C10 H10C 109.5 . .
H10A C10 H10C 109.5 . .
H10B C10 H10C 109.5 . .
C12 C11 C13 111.3(3) . .
C12 C11 P1 115.9(2) . .
C13 C11 P1 111.8(2) . .
C12 C11 H11A 105.6 . .
C13 C11 H11A 105.6 . .
P1 C11 H11A 105.6 . .
C11 C12 H12A 109.5 . .
C11 C12 H12B 109.5 . .
H12A C12 H12B 109.5 . .
C11 C12 H12C 109.5 . .
H12A C12 H12C 109.5 . .
H12B C12 H12C 109.5 . .
C11 C13 H13A 109.5 . .
C11 C13 H13B 109.5 . .
H13A C13 H13B 109.5 . .
C11 C13 H13C 109.5 . .
H13A C13 H13C 109.5 . .
H13B C13 H13C 109.5 . .
C15 C14 N1 123.2(3) . .
C15 C14 C19 120.5(3) . .
N1 C14 C19 116.3(2) . .
C15 C14 K1 62.95(16) . .
N1 C14 K1 101.60(16) . .
C19 C14 K1 104.75(17) . .
C14 C15 C16 122.6(3) . .
C14 C15 K1 93.72(18) . .
C16 C15 K1 89.93(19) . .
C14 C15 H15A 118.7 . .
C16 C15 H15A 118.7 . .
K1 C15 H15A 86.2 . .
C15 C16 C17 117.6(3) . .
C15 C16 K1 66.05(17) . .
C17 C16 K1 104.8(2) . .
C15 C16 H16A 121.2 . .
C17 C16 H16A 121.2 . .
K1 C16 H16A 98.4 . .
C18 C17 C16 121.2(3) . .
C18 C17 H17A 119.4 . .
C16 C17 H17A 119.4 . .
C17 C18 C19 122.6(3) . .
C17 C18 H18A 118.7 . .
C19 C18 H18A 118.7 . .
N3 C19 C18 127.0(3) . .
N3 C19 C14 117.5(3) . .
C18 C19 C14 115.4(3) . .
N3 C19 K1 70.50(15) . 2
C18 C19 K1 104.13(18) . 2
C14 C19 K1 95.67(16) . 2
N3 C20 P2 108.47(19) . .
N3 C20 H20A 110.0 . .
P2 C20 H20A 110.0 . .
N3 C20 H20B 110.0 . .
P2 C20 H20B 110.0 . .
H20A C20 H20B 108.4 . .
C22 C21 C23 110.3(3) . .
C22 C21 P2 113.0(2) . .
C23 C21 P2 109.1(2) . .
C22 C21 H21A 108.1 . .
C23 C21 H21A 108.1 . .
P2 C21 H21A 108.1 . .
C21 C22 H22A 109.5 . .
C21 C22 H22B 109.5 . .
H22A C22 H22B 109.5 . .
C21 C22 H22C 109.5 . .
H22A C22 H22C 109.5 . .
H22B C22 H22C 109.5 . .
C21 C23 K1 116.4(2) . 2
C21 C23 H23A 109.5 . .
K1 C23 H23A 99.0 2 .
C21 C23 H23B 109.5 . .
H23A C23 H23B 109.5 . .
C21 C23 H23C 109.5 . .
K1 C23 H23C 112.4 2 .
H23A C23 H23C 109.5 . .
H23B C23 H23C 109.5 . .
C25 C24 C26 111.3(3) . .
C25 C24 P2 115.4(2) . .
C26 C24 P2 112.4(3) . .
C25 C24 H24A 105.6 . .
C26 C24 H24A 105.6 . .
P2 C24 H24A 105.6 . .
C24 C25 H25A 109.5 . .
C24 C25 H25B 109.5 . .
H25A C25 H25B 109.5 . .
C24 C25 H25C 109.5 . .
H25A C25 H25C 109.5 . .
H25B C25 H25C 109.5 . .
C24 C26 H26A 109.5 . .
C24 C26 H26B 109.5 . .
H26A C26 H26B 109.5 . .
C24 C26 H26C 109.5 . .
H26A C26 H26C 109.5 . .
H26B C26 H26C 109.5 . .
C28 C27 C32 121.9(3) . .
C28 C27 N1 121.4(3) . .
C32 C27 N1 116.7(2) . .
C28 C27 K1 67.81(16) . 2
C32 C27 K1 94.32(17) . 2
N1 C27 K1 106.95(17) . 2
C27 C28 C29 120.6(3) . .
C27 C28 K1 86.97(17) . 2
C29 C28 K1 85.11(18) . 2
C27 C28 H28A 119.7 . .
C29 C28 H28A 119.7 . .
K1 C28 H28A 98.0 2 .
C30 C29 C28 118.4(3) . .
C30 C29 K1 95.8(2) . 2
C28 C29 K1 69.07(17) . 2
C30 C29 H29A 120.8 . .
C28 C29 H29A 120.8 . .
K1 C29 H29A 104.5 2 .
C29 C30 C31 121.8(3) . .
C29 C30 H30A 119.1 . .
C31 C30 H30A 119.1 . .
C30 C31 C32 121.8(3) . .
C30 C31 H31A 119.1 . .
C32 C31 H31A 119.1 . .
N4 C32 C31 126.4(3) . .
N4 C32 C27 118.2(3) . .
C31 C32 C27 115.4(3) . .
N4 C33 P3 107.1(2) . .
N4 C33 H33A 110.3 . .
P3 C33 H33A 110.3 . .
N4 C33 H33B 110.3 . .
P3 C33 H33B 110.3 . .
H33A C33 H33B 108.5 . .
C35 C34 C36 111.9(3) . .
C35 C34 P3 115.7(2) . .
C36 C34 P3 112.1(2) . .
C35 C34 H34A 105.3 . .
C36 C34 H34A 105.3 . .
P3 C34 H34A 105.3 . .
C34 C35 H35A 109.5 . .
C34 C35 H35B 109.5 . .
H35A C35 H35B 109.5 . .
C34 C35 H35C 109.5 . .
H35A C35 H35C 109.5 . .
H35B C35 H35C 109.5 . .
C34 C36 H36A 109.5 . .
C34 C36 H36B 109.5 . .
H36A C36 H36B 109.5 . .
C34 C36 H36C 109.5 . .
H36A C36 H36C 109.5 . .
H36B C36 H36C 109.5 . .
C39 C37 C38 110.2(3) . .
C39 C37 P3 112.7(2) . .
C38 C37 P3 109.2(2) . .
C39 C37 H37A 108.2 . .
C38 C37 H37A 108.2 . .
P3 C37 H37A 108.2 . .
C37 C38 H38A 109.5 . .
C37 C38 H38B 109.5 . .
H38A C38 H38B 109.5 . .
C37 C38 H38C 109.5 . .
H38A C38 H38C 109.5 . .
H38B C38 H38C 109.5 . .
C37 C39 H39A 109.5 . .
C37 C39 H39B 109.5 . .
H39A C39 H39B 109.5 . .
C37 C39 H39C 109.5 . .
H39A C39 H39C 109.5 . .
H39B C39 H39C 109.5 . .
O1 C40 C41 106.7(3) . .
O1 C40 H40A 110.4 . .
C41 C40 H40A 110.4 . .
O1 C40 H40B 110.4 . .
C41 C40 H40B 110.4 . .
H40A C40 H40B 108.6 . .
C42 C41 C40 101.8(3) . .
C42 C41 H41A 111.4 . .
C40 C41 H41A 111.4 . .
C42 C41 H41B 111.4 . .
C40 C41 H41B 111.4 . .
H41A C41 H41B 109.3 . .
C43 C42 C41 104.1(3) . .
C43 C42 H42A 110.9 . .
C41 C42 H42A 110.9 . .
C43 C42 H42B 110.9 . .
C41 C42 H42B 110.9 . .
H42A C42 H42B 109.0 . .
O1 C43 C42 107.3(3) . .
O1 C43 H43A 110.3 . .
C42 C43 H43A 110.3 . .
O1 C43 H43B 110.3 . .
C42 C43 H43B 110.3 . .
H43A C43 H43B 108.5 . .
C40 O1 C43 109.4(3) . .

loop_
_geom_bond_atom_site_label_1
_geom_bond_atom_site_label_2
_geom_bond_distance
_geom_bond_site_symmetry_2
K1 C28 3.010(3) 2_554
K1 C6 3.031(3) .
K1 N3 3.070(2) 2_554
K1 C15 3.108(3) .
K1 N2 3.186(3) .
K1 C29 3.211(3) 2_554
K1 C19 3.243(3) 2_554
K1 C27 3.246(3) 2_554
K1 C5 3.264(3) .
K1 C16 3.401(3) .
K1 C23 3.474(4) 2_554
K1 C14 3.483(3) .
Cr1 Cr2 1.7407(6) .
Cr1 N4 2.075(2) .
Cr1 N2 2.098(2) .
Cr1 N3 2.110(2) .
Cr2 P1 2.3787(9) .
Cr2 P2 2.3861(9) .
Cr2 P3 2.3885(9) .
P1 C7 1.849(3) .
P1 C8 1.863(3) .
P1 C11 1.864(3) .
P2 C20 1.853(3) .
P2 C21 1.862(3) .
P2 C24 1.866(3) .
P3 C33 1.850(3) .
P3 C37 1.859(3) .
P3 C34 1.863(3) .
N1 C14 1.440(4) .
N1 C27 1.441(4) .
N1 C1 1.444(4) .
N2 C6 1.372(4) .
N2 C7 1.460(4) .
N3 C19 1.364(4) .
N3 C20 1.457(3) .
N3 K1 3.070(2) 2
N4 C32 1.363(4) .
N4 C33 1.439(4) .
C1 C2 1.379(4) .
C1 C6 1.421(4) .
C2 C3 1.390(4) .
C2 H2A 0.9500 .
C3 C4 1.386(4) .
C3 H3A 0.9500 .
C4 C5 1.383(4) .
C4 H4A 0.9500 .
C5 C6 1.413(4) .
C5 H5A 0.9500 .
C7 H7A 0.9900 .
C7 H7B 0.9900 .
C8 C9 1.516(4) .
C8 C10 1.541(4) .
C8 H8A 1.0000 .
C9 H9A 0.9800 .
C9 H9B 0.9800 .
C9 H9C 0.9800 .
C10 H10A 0.9800 .
C10 H10B 0.9800 .
C10 H10C 0.9800 .
C11 C12 1.514(5) .
C11 C13 1.525(5) .
C11 H11A 1.0000 .
C12 H12A 0.9800 .
C12 H12B 0.9800 .
C12 H12C 0.9800 .
C13 H13A 0.9800 .
C13 H13B 0.9800 .
C13 H13C 0.9800 .
C14 C15 1.382(4) .
C14 C19 1.445(4) .
C15 C16 1.384(4) .
C15 H15A 0.9500 .
C16 C17 1.391(4) .
C16 H16A 0.9500 .
C17 C18 1.384(4) .
C17 H17A 0.9500 .
C18 C19 1.405(4) .
C18 H18A 0.9500 .
C19 K1 3.243(3) 2
C20 H20A 0.9900 .
C20 H20B 0.9900 .
C21 C22 1.522(4) .
C21 C23 1.535(5) .
C21 H21A 1.0000 .
C22 H22A 0.9800 .
C22 H22B 0.9800 .
C22 H22C 0.9800 .
C23 K1 3.474(4) 2
C23 H23A 0.9800 .
C23 H23B 0.9800 .
C23 H23C 0.9800 .
C24 C25 1.516(5) .
C24 C26 1.524(5) .
C24 H24A 1.0000 .
C25 H25A 0.9800 .
C25 H25B 0.9800 .
C25 H25C 0.9800 .
C26 H26A 0.9800 .
C26 H26B 0.9800 .
C26 H26C 0.9800 .
C27 C28 1.385(4) .
C27 C32 1.430(4) .
C27 K1 3.246(3) 2
C28 C29 1.404(4) .
C28 K1 3.010(3) 2
C28 H28A 0.9500 .
C29 C30 1.374(5) .
C29 K1 3.211(3) 2
C29 H29A 0.9500 .
C30 C31 1.384(5) .
C30 H30A 0.9500 .
C31 C32 1.418(4) .
C31 H31A 0.9500 .
C33 H33A 0.9900 .
C33 H33B 0.9900 .
C34 C35 1.514(5) .
C34 C36 1.553(5) .
C34 H34A 1.0000 .
C35 H35A 0.9800 .
C35 H35B 0.9800 .
C35 H35C 0.9800 .
C36 H36A 0.9800 .
C36 H36B 0.9800 .
C36 H36C 0.9800 .
C37 C39 1.527(5) .
C37 C38 1.536(5) .
C37 H37A 1.0000 .
C38 H38A 0.9800 .
C38 H38B 0.9800 .
C38 H38C 0.9800 .
C39 H39A 0.9800 .
C39 H39B 0.9800 .
C39 H39C 0.9800 .
C40 O1 1.410(5) .
C40 C41 1.509(5) .
C40 H40A 0.9900 .
C40 H40B 0.9900 .
C41 C42 1.505(5) .
C41 H41A 0.9900 .
C41 H41B 0.9900 .
C42 C43 1.496(6) .
C42 H42A 0.9900 .
C42 H42B 0.9900 .
C43 O1 1.425(5) .
C43 H43A 0.9900 .
C43 H43B 0.9900 .

loop_
_geom_torsion_atom_site_label_1
_geom_torsion_atom_site_label_2
_geom_torsion_atom_site_label_3
_geom_torsion_atom_site_label_4
_geom_torsion
_geom_torsion_site_symmetry_1
_geom_torsion_site_symmetry_4
N4 Cr1 Cr2 P1 -136.43(8) . .
N2 Cr1 Cr2 P1 -11.78(8) . .
N3 Cr1 Cr2 P1 107.11(7) . .
N4 Cr1 Cr2 P2 103.63(8) . .
N2 Cr1 Cr2 P2 -131.72(8) . .
N3 Cr1 Cr2 P2 -12.83(7) . .
N4 Cr1 Cr2 P3 -16.37(8) . .
N2 Cr1 Cr2 P3 108.28(8) . .
N3 Cr1 Cr2 P3 -132.83(7) . .
Cr1 Cr2 P1 C7 22.50(11) . .
P2 Cr2 P1 C7 121.31(11) . .
P3 Cr2 P1 C7 -75.49(11) . .
Cr1 Cr2 P1 C8 -89.71(12) . .
P2 Cr2 P1 C8 9.10(12) . .
P3 Cr2 P1 C8 172.30(11) . .
Cr1 Cr2 P1 C11 135.86(12) . .
P2 Cr2 P1 C11 -125.33(12) . .
P3 Cr2 P1 C11 37.87(13) . .
Cr1 Cr2 P2 C20 23.95(10) . .
P1 Cr2 P2 C20 -74.79(11) . .
P3 Cr2 P2 C20 121.99(10) . .
Cr1 Cr2 P2 C21 -88.77(13) . .
P1 Cr2 P2 C21 172.49(12) . .
P3 Cr2 P2 C21 9.27(13) . .
Cr1 Cr2 P2 C24 135.54(13) . .
P1 Cr2 P2 C24 36.80(14) . .
P3 Cr2 P2 C24 -126.41(13) . .
Cr1 Cr2 P3 C33 26.64(11) . .
P1 Cr2 P3 C33 124.98(11) . .
P2 Cr2 P3 C33 -71.84(11) . .
Cr1 Cr2 P3 C37 -85.69(13) . .
P1 Cr2 P3 C37 12.65(13) . .
P2 Cr2 P3 C37 175.83(13) . .
Cr1 Cr2 P3 C34 139.40(13) . .
P1 Cr2 P3 C34 -122.26(13) . .
P2 Cr2 P3 C34 40.92(14) . .
Cr2 Cr1 N2 C6 -145.30(19) . .
N4 Cr1 N2 C6 -25.0(2) . .
N3 Cr1 N2 C6 96.5(2) . .
Cr2 Cr1 N2 C7 -2.9(2) . .
N4 Cr1 N2 C7 117.4(2) . .
N3 Cr1 N2 C7 -121.2(2) . .
Cr2 Cr1 N2 K1 127.58(10) . .
N4 Cr1 N2 K1 -112.09(13) . .
N3 Cr1 N2 K1 9.34(15) . .
C28 K1 N2 C6 22.33(19) 2_554 .
N3 K1 N2 C6 121.58(16) 2_554 .
C15 K1 N2 C6 -75.86(17) . .
C29 K1 N2 C6 -8.26(19) 2_554 .
C19 K1 N2 C6 100.48(16) 2_554 .
C27 K1 N2 C6 45.9(2) 2_554 .
C5 K1 N2 C6 28.99(16) . .
C16 K1 N2 C6 -91.61(17) . .
C23 K1 N2 C6 -161.86(16) 2_554 .
C14 K1 N2 C6 -83.32(16) . .
C28 K1 N2 C7 -92.32(17) 2_554 .
C6 K1 N2 C7 -114.7(2) . .
N3 K1 N2 C7 6.92(17) 2_554 .
C15 K1 N2 C7 169.49(17) . .
C29 K1 N2 C7 -122.92(16) 2_554 .
C19 K1 N2 C7 -14.18(16) 2_554 .
C27 K1 N2 C7 -68.77(19) 2_554 .
C5 K1 N2 C7 -85.66(17) . .
C16 K1 N2 C7 153.73(16) . .
C23 K1 N2 C7 83.49(18) 2_554 .
C14 K1 N2 C7 162.03(18) . .
C28 K1 N2 Cr1 130.28(13) 2_554 .
C6 K1 N2 Cr1 107.9(2) . .
N3 K1 N2 Cr1 -130.48(12) 2_554 .
C15 K1 N2 Cr1 32.08(13) . .
C29 K1 N2 Cr1 99.68(14) 2_554 .
C19 K1 N2 Cr1 -151.58(13) 2_554 .
C27 K1 N2 Cr1 153.82(12) 2_554 .
C5 K1 N2 Cr1 136.93(17) . .
C16 K1 N2 Cr1 16.33(14) . .
C23 K1 N2 Cr1 -53.92(16) 2_554 .
C14 K1 N2 Cr1 24.63(11) . .
Cr2 Cr1 N3 C19 -142.24(17) . .
N4 Cr1 N3 C19 101.5(2) . .
N2 Cr1 N3 C19 -24.0(2) . .
Cr2 Cr1 N3 C20 -2.6(2) . .
N4 Cr1 N3 C20 -118.9(2) . .
N2 Cr1 N3 C20 115.7(2) . .
Cr2 Cr1 N3 K1 118.40(9) . 2
N4 Cr1 N3 K1 2.12(14) . 2
N2 Cr1 N3 K1 -123.34(11) . 2
Cr2 Cr1 N4 C32 -148.1(2) . .
N2 Cr1 N4 C32 91.1(2) . .
N3 Cr1 N4 C32 -31.2(2) . .
Cr2 Cr1 N4 C33 2.2(2) . .
N2 Cr1 N4 C33 -118.6(2) . .
N3 Cr1 N4 C33 119.1(2) . .
C14 N1 C1 C2 101.0(3) . .
C27 N1 C1 C2 -40.6(4) . .
C14 N1 C1 C6 -79.6(3) . .
C27 N1 C1 C6 138.8(3) . .
C6 C1 C2 C3 3.6(5) . .
N1 C1 C2 C3 -177.0(3) . .
C1 C2 C3 C4 1.4(5) . .
C2 C3 C4 C5 -3.2(5) . .
C3 C4 C5 C6 0.0(5) . .
C3 C4 C5 K1 77.0(3) . .
C28 K1 C5 C4 28.9(2) 2_554 .
C6 K1 C5 C4 -116.7(3) . .
N3 K1 C5 C4 106.5(2) 2_554 .
C15 K1 C5 C4 -73.9(2) . .
N2 K1 C5 C4 -145.4(3) . .
C29 K1 C5 C4 3.3(2) 2_554 .
C19 K1 C5 C4 103.1(2) 2_554 .
C27 K1 C5 C4 45.0(2) 2_554 .
C16 K1 C5 C4 -73.0(2) . .
C23 K1 C5 C4 159.1(4) 2_554 .
C14 K1 C5 C4 -94.1(2) . .
C28 K1 C5 C6 145.62(18) 2_554 .
N3 K1 C5 C6 -136.83(17) 2_554 .
C15 K1 C5 C6 42.82(18) . .
N2 K1 C5 C6 -28.70(15) . .
C29 K1 C5 C6 119.96(18) 2_554 .
C19 K1 C5 C6 -140.21(18) 2_554 .
C27 K1 C5 C6 161.70(17) 2_554 .
C16 K1 C5 C6 43.71(19) . .
C23 K1 C5 C6 -84.2(5) 2_554 .
C14 K1 C5 C6 22.63(17) . .
C7 N2 C6 C5 7.2(4) . .
Cr1 N2 C6 C5 150.5(3) . .
K1 N2 C6 C5 -80.9(3) . .
C7 N2 C6 C1 -174.9(3) . .
Cr1 N2 C6 C1 -31.6(3) . .
K1 N2 C6 C1 97.0(3) . .
C7 N2 C6 K1 88.1(2) . .
Cr1 N2 C6 K1 -128.58(15) . .
C4 C5 C6 N2 -177.4(3) . .
K1 C5 C6 N2 79.5(3) . .
C4 C5 C6 C1 4.7(5) . .
K1 C5 C6 C1 -98.4(2) . .
C4 C5 C6 K1 103.1(3) . .
C2 C1 C6 N2 175.4(3) . .
N1 C1 C6 N2 -4.0(4) . .
C2 C1 C6 C5 -6.4(4) . .
N1 C1 C6 C5 174.1(3) . .
C2 C1 C6 K1 -96.9(3) . .
N1 C1 C6 K1 83.6(2) . .
C28 K1 C6 N2 -161.22(16) 2_554 .
N3 K1 C6 N2 -73.20(18) 2_554 .
C15 K1 C6 N2 97.92(17) . .
C29 K1 C6 N2 172.91(16) 2_554 .
C19 K1 C6 N2 -85.71(16) 2_554 .
C27 K1 C6 N2 -148.62(15) 2_554 .
C5 K1 C6 N2 -127.1(3) . .
C16 K1 C6 N2 91.49(16) . .
C23 K1 C6 N2 30.9(3) 2_554 .
C14 K1 C6 N2 79.73(16) . .
C28 K1 C6 C5 -34.10(18) 2_554 .
N3 K1 C6 C5 53.9(2) 2_554 .
C15 K1 C6 C5 -134.96(18) . .
N2 K1 C6 C5 127.1(3) . .
C29 K1 C6 C5 -59.97(18) 2_554 .
C19 K1 C6 C5 41.41(18) 2_554 .
C27 K1 C6 C5 -21.5(2) 2_554 .
C16 K1 C6 C5 -141.40(17) . .
C23 K1 C6 C5 158.00(19) 2_554 .
C14 K1 C6 C5 -153.2(2) . .
C28 K1 C6 C1 81.52(18) 2_554 .
N3 K1 C6 C1 169.54(15) 2_554 .
C15 K1 C6 C1 -19.34(17) . .
N2 K1 C6 C1 -117.3(3) . .
C29 K1 C6 C1 55.65(18) 2_554 .
C19 K1 C6 C1 157.03(17) 2_554 .
C27 K1 C6 C1 94.12(18) 2_554 .
C5 K1 C6 C1 115.6(3) . .
C16 K1 C6 C1 -25.78(18) . .
C23 K1 C6 C1 -86.4(2) 2_554 .
C14 K1 C6 C1 -37.53(16) . .
C6 N2 C7 P1 163.0(2) . .
Cr1 N2 C7 P1 20.4(3) . .
K1 N2 C7 P1 -125.10(15) . .
C8 P1 C7 N2 100.3(2) . .
C11 P1 C7 N2 -152.4(2) . .
Cr2 P1 C7 N2 -25.9(2) . .
C7 P1 C8 C9 -67.3(2) . .
C11 P1 C8 C9 -172.5(2) . .
Cr2 P1 C8 C9 46.7(2) . .
C7 P1 C8 C10 169.8(2) . .
C11 P1 C8 C10 64.6(3) . .
Cr2 P1 C8 C10 -76.2(2) . .
C7 P1 C11 C12 -67.1(3) . .
C8 P1 C11 C12 37.4(3) . .
Cr2 P1 C11 C12 178.3(2) . .
C7 P1 C11 C13 163.9(2) . .
C8 P1 C11 C13 -91.6(2) . .
Cr2 P1 C11 C13 49.3(3) . .
C27 N1 C14 C15 99.3(3) . .
C1 N1 C14 C15 -43.0(4) . .
C27 N1 C14 C19 -82.5(3) . .
C1 N1 C14 C19 135.2(3) . .
C27 N1 C14 K1 164.40(18) . .
C1 N1 C14 K1 22.2(2) . .
C28 K1 C14 C15 48.8(2) 2_554 .
C6 K1 C14 C15 130.9(2) . .
N3 K1 C14 C15 -119.9(2) 2_554 .
N2 K1 C14 C15 161.3(2) . .
C29 K1 C14 C15 37.3(2) 2_554 .
C19 K1 C14 C15 171.2(2) 2_554 .
C27 K1 C14 C15 28.6(2) 2_554 .
C5 K1 C14 C15 119.45(19) . .
C16 K1 C14 C15 -31.29(18) . .
C23 K1 C14 C15 -70.7(2) 2_554 .
C28 K1 C14 N1 -72.68(18) 2_554 .
C6 K1 C14 N1 9.39(15) . .
N3 K1 C14 N1 118.7(2) 2_554 .
C15 K1 C14 N1 -121.5(3) . .
N2 K1 C14 N1 39.79(15) . .
C29 K1 C14 N1 -84.20(17) 2_554 .
C19 K1 C14 N1 49.7(3) 2_554 .
C27 K1 C14 N1 -92.90(19) 2_554 .
C5 K1 C14 N1 -2.02(16) . .
C16 K1 C14 N1 -152.8(2) . .
C23 K1 C14 N1 167.87(16) 2_554 .
C28 K1 C14 C19 165.82(17) 2_554 .
C6 K1 C14 C19 -112.1(2) . .
N3 K1 C14 C19 -2.8(3) 2_554 .
C15 K1 C14 C19 117.0(3) . .
N2 K1 C14 C19 -81.70(18) . .
C29 K1 C14 C19 154.31(18) 2_554 .
C19 K1 C14 C19 -71.8(3) 2_554 .
C27 K1 C14 C19 145.61(17) 2_554 .
C5 K1 C14 C19 -123.52(19) . .
C16 K1 C14 C19 85.8(2) . .
C23 K1 C14 C19 46.37(19) 2_554 .
N1 C14 C15 C16 178.6(3) . .
C19 C14 C15 C16 0.5(5) . .
K1 C14 C15 C16 92.3(3) . .
N1 C14 C15 K1 86.3(3) . .
C19 C14 C15 K1 -91.8(3) . .
C28 K1 C15 C14 -137.78(19) 2_554 .
C6 K1 C15 C14 -41.45(18) . .
N3 K1 C15 C14 119.9(2) 2_554 .
N2 K1 C15 C14 -15.82(18) . .
C29 K1 C15 C14 -141.9(2) 2_554 .
C27 K1 C15 C14 -159.37(17) 2_554 .
C5 K1 C15 C14 -59.26(19) . .
C16 K1 C15 C14 122.7(3) . .
C23 K1 C15 C14 112.50(19) 2_554 .
C28 K1 C15 C16 99.53(19) 2_554 .
C6 K1 C15 C16 -164.1(2) . .
N3 K1 C15 C16 -2.8(3) 2_554 .
N2 K1 C15 C16 -138.52(19) . .
C29 K1 C15 C16 95.39(19) 2_554 .
C27 K1 C15 C16 77.9(2) 2_554 .
C5 K1 C15 C16 178.05(19) . .
C23 K1 C15 C16 -10.19(19) 2_554 .
C14 K1 C15 C16 -122.7(3) . .
C14 C15 C16 C17 0.4(5) . .
K1 C15 C16 C17 94.8(3) . .
C14 C15 C16 K1 -94.4(3) . .
C28 K1 C16 C15 -86.68(19) 2_554 .
C6 K1 C16 C15 15.32(19) . .
N3 K1 C16 C15 178.52(17) 2_554 .
N2 K1 C16 C15 40.85(19) . .
C29 K1 C16 C15 -79.98(19) 2_554 .
C19 K1 C16 C15 -171.8(2) 2_554 .
C27 K1 C16 C15 -112.71(19) 2_554 .
C5 K1 C16 C15 -2.2(2) . .
C23 K1 C16 C15 169.2(2) 2_554 .
C14 K1 C16 C15 30.36(17) . .
C28 K1 C16 C17 159.3(2) 2_554 .
C6 K1 C16 C17 -98.7(2) . .
N3 K1 C16 C17 64.5(2) 2_554 .
C15 K1 C16 C17 -114.0(3) . .
N2 K1 C16 C17 -73.2(2) . .
C29 K1 C16 C17 166.0(2) 2_554 .
C19 K1 C16 C17 74.1(3) 2_554 .
C27 K1 C16 C17 133.3(2) 2_554 .
C5 K1 C16 C17 -116.2(2) . .
C23 K1 C16 C17 55.2(2) 2_554 .
C14 K1 C16 C17 -83.7(2) . .
C15 C16 C17 C18 -1.0(5) . .
K1 C16 C17 C18 69.3(3) . .
C16 C17 C18 C19 0.8(5) . .
C20 N3 C19 C18 3.4(4) . .
Cr1 N3 C19 C18 143.4(2) . .
K1 N3 C19 C18 -93.3(3) 2 .
C20 N3 C19 C14 -177.2(2) . .
Cr1 N3 C19 C14 -37.1(3) . .
K1 N3 C19 C14 86.2(2) 2 .
C20 N3 C19 K1 96.7(2) . 2
Cr1 N3 C19 K1 -123.33(14) . 2
C17 C18 C19 N3 179.6(3) . .
C17 C18 C19 C14 0.1(4) . .
C17 C18 C19 K1 103.6(3) . 2
C15 C14 C19 N3 179.7(3) . .
N1 C14 C19 N3 1.5(4) . .
K1 C14 C19 N3 112.7(2) . .
C15 C14 C19 C18 -0.8(4) . .
N1 C14 C19 C18 -179.0(2) . .
K1 C14 C19 C18 -67.8(2) . .
C15 C14 C19 K1 -109.4(3) . 2
N1 C14 C19 K1 72.4(2) . 2
K1 C14 C19 K1 -176.35(7) . 2
C19 N3 C20 P2 160.3(2) . .
Cr1 N3 C20 P2 21.5(3) . .
K1 N3 C20 P2 -111.56(15) 2 .
C21 P2 C20 N3 99.9(2) . .
C24 P2 C20 N3 -153.2(2) . .
Cr2 P2 C20 N3 -27.6(2) . .
C20 P2 C21 C22 169.6(2) . .
C24 P2 C21 C22 65.1(3) . .
Cr2 P2 C21 C22 -76.7(3) . .
C20 P2 C21 C23 -67.3(3) . .
C24 P2 C21 C23 -171.8(2) . .
Cr2 P2 C21 C23 46.4(3) . .
C22 C21 C23 K1 -166.6(2) . 2
P2 C21 C23 K1 68.7(2) . 2
C20 P2 C24 C25 -64.0(3) . .
C21 P2 C24 C25 40.6(3) . .
Cr2 P2 C24 C25 -176.8(2) . .
C20 P2 C24 C26 166.8(3) . .
C21 P2 C24 C26 -88.6(3) . .
Cr2 P2 C24 C26 54.0(3) . .
C14 N1 C27 C28 -43.0(4) . .
C1 N1 C27 C28 98.0(3) . .
C14 N1 C27 C32 134.9(3) . .
C1 N1 C27 C32 -84.1(3) . .
C14 N1 C27 K1 31.0(3) . 2
C1 N1 C27 K1 171.99(19) . 2
C32 C27 C28 C29 1.6(4) . .
N1 C27 C28 C29 179.4(3) . .
K1 C27 C28 C29 82.5(3) 2 .
C32 C27 C28 K1 -80.9(3) . 2
N1 C27 C28 K1 96.9(2) . 2
C27 C28 C29 C30 1.6(4) . .
K1 C28 C29 C30 85.1(3) 2 .
C27 C28 C29 K1 -83.6(3) . 2
C28 C29 C30 C31 -2.5(5) . .
K1 C29 C30 C31 66.8(3) 2 .
C29 C30 C31 C32 0.2(5) . .
C33 N4 C32 C31 -2.4(4) . .
Cr1 N4 C32 C31 148.6(3) . .
C33 N4 C32 C27 179.5(3) . .
Cr1 N4 C32 C27 -29.5(3) . .
C30 C31 C32 N4 -175.3(3) . .
C30 C31 C32 C27 2.9(4) . .
C28 C27 C32 N4 174.6(3) . .
N1 C27 C32 N4 -3.3(4) . .
K1 C27 C32 N4 108.1(2) 2 .
C28 C27 C32 C31 -3.7(4) . .
N1 C27 C32 C31 178.4(3) . .
K1 C27 C32 C31 -70.2(3) 2 .
C32 N4 C33 P3 169.1(2) . .
Cr1 N4 C33 P3 18.9(3) . .
C37 P3 C33 N4 99.3(2) . .
C34 P3 C33 N4 -152.4(2) . .
Cr2 P3 C33 N4 -27.1(2) . .
C33 P3 C34 C35 -66.5(3) . .
C37 P3 C34 C35 39.0(3) . .
Cr2 P3 C34 C35 -179.7(2) . .
C33 P3 C34 C36 163.4(3) . .
C37 P3 C34 C36 -91.0(3) . .
Cr2 P3 C34 C36 50.3(3) . .
C33 P3 C37 C39 173.1(2) . .
C34 P3 C37 C39 66.9(3) . .
Cr2 P3 C37 C39 -73.7(3) . .
C33 P3 C37 C38 -64.1(3) . .
C34 P3 C37 C38 -170.3(2) . .
Cr2 P3 C37 C38 49.1(3) . .
O1 C40 C41 C42 31.4(4) . .
C40 C41 C42 C43 -31.0(4) . .
C41 C42 C43 O1 20.8(5) . .
C41 C40 O1 C43 -19.4(4) . .
C42 C43 O1 C40 -1.0(5) . .
